data_4080390
loop_
_publ_author_name
'Brun, Sandra'
'Torres, \'Oscar'
'Pla-Quintana, Anna'
'Roglans, Anna'
'Goddard, Richard'
'P\"orschke, Klaus-Richard'

_publ_section_title
;
 Nickel(0) Complexes of Acyclic Polyunsaturated Aza Ligands
;
_journal_issue 6
_journal_name_full Organometallics
_journal_page_first 1710
_journal_paper_doi 10.1021/om301160m
_journal_volume 32
_journal_year 2013
_chemical_compound_source tetrahydrofuran
_chemical_formula_moiety '2(C25 H32 N2 Ni O4 S2), C4 H8 O'
_chemical_formula_sum 'C54 H72 N4 Ni2 O9 S4'
_chemical_formula_weight 1166.82
_chemical_name_systematic
;
 N,N'-bis(4-tolylsulfonyl)-
 4,9-diazatrideca-1,6-diene-11-yne-nickel hemi-tetrahydrofuran solute
;
_space_group_IT_number 14
_symmetry_cell_setting monoclinic
_symmetry_Int_Tables_number 14
_symmetry_space_group_name_Hall '-P 2ybc'
_symmetry_space_group_name_H-M 'P 1 21/c 1'
_atom_sites_solution_hydrogens geom
_atom_sites_solution_primary direct
_atom_sites_solution_secondary difmap
_audit_block_code BMW-BB-238-01
_audit_creation_date 2011-10-25
_cell_angle_alpha 90.00
_cell_angle_beta 105.413(2)
_cell_angle_gamma 90.00
_cell_formula_units_Z 2
_cell_length_a 10.7565(18)
_cell_length_b 15.921(3)
_cell_length_c 16.427(3)
_cell_measurement_reflns_used 9725
_cell_measurement_temperature 100
_cell_measurement_theta_max 36.4109
_cell_measurement_theta_min 2.3439
_cell_volume 2712.0(8)
_computing_cell_refinement 'SAINT software (Bruker AXS, 2004)'
_computing_data_collection 'APEX2 (Bruker AXS, 2008)'
_computing_data_reduction 'SAINT software (Bruker AXS, 2004)'
_computing_molecular_graphics 'DIAMOND (Crystal Impact GbR, 2005)'
_computing_structure_refinement 'SHELXL-97 (G. M. Sheldrick, 2008)'
_computing_structure_solution 'SHELXS-97 (G. M. Sheldrick, 2008)'
_diffrn_ambient_temperature 100
_diffrn_detector_area_resol_mean 66.67
_diffrn_measured_fraction_theta_full 1.000
_diffrn_measured_fraction_theta_max 0.989
_diffrn_measurement_device_type 'Bruker-AXS Kappa Mach3 APEX-II'
_diffrn_measurement_method 'CCD \f- and \w-scans'
_diffrn_radiation_monochromator 'Incoatec Helios mirrors'
_diffrn_radiation_source '0.2 x 2mm^2^ focus rotating anode'
_diffrn_radiation_type Mo-K\a
_diffrn_radiation_wavelength 0.71073
_diffrn_reflns_av_R_equivalents 0.0221
_diffrn_reflns_av_sigmaI/netI 0.0130
_diffrn_reflns_limit_h_max 17
_diffrn_reflns_limit_h_min -17
_diffrn_reflns_limit_k_max 26
_diffrn_reflns_limit_k_min -26
_diffrn_reflns_limit_l_max 27
_diffrn_reflns_limit_l_min -26
_diffrn_reflns_number 103280
_diffrn_reflns_theta_full 27.50
_diffrn_reflns_theta_max 36.51
_diffrn_reflns_theta_min 1.81
_exptl_absorpt_coefficient_mu 0.907
_exptl_absorpt_correction_T_max 0.92264
_exptl_absorpt_correction_T_min 0.84663
_exptl_absorpt_correction_type gaussian
_exptl_absorpt_process_details 'SADABS (Bruker AXS, 2008)'
_exptl_crystal_colour yellow
_exptl_crystal_density_diffrn 1.429
_exptl_crystal_description block
_exptl_crystal_F_000 1232
_exptl_crystal_size_max 0.191
_exptl_crystal_size_mid 0.187
_exptl_crystal_size_min 0.095
_refine_diff_density_max 3.688
_refine_diff_density_min -1.011
_refine_diff_density_rms 0.102
_refine_ls_extinction_method none
_refine_ls_goodness_of_fit_ref 1.022
_refine_ls_hydrogen_treatment constr
_refine_ls_matrix_type full
_refine_ls_number_parameters 329
_refine_ls_number_reflns 13159
_refine_ls_number_restraints 5
_refine_ls_restrained_S_all 1.029
_refine_ls_R_factor_all 0.0518
_refine_ls_R_factor_gt 0.0457
_refine_ls_shift/su_max 0.002
_refine_ls_shift/su_mean 0.000
_refine_ls_structure_factor_coef Fsqd
_refine_ls_weighting_details 'calc w=1/[\s^2^(Fo^2^)+(0.0686P)^2^+2.8405P] where P=(Fo^2^+2Fc^2^)/3'
_refine_ls_weighting_scheme calc
_refine_ls_wR_factor_gt 0.1267
_refine_ls_wR_factor_ref 0.1323
_reflns_number_gt 11646
_reflns_number_total 13159
_reflns_threshold_expression >2sigma(I)
_cod_data_source_file om301160m_si_002.cif
_cod_data_source_block 5
_cod_original_sg_symbol_H-M P21/c
_cod_database_code 4080390

loop_
_symmetry_equiv_pos_as_xyz
'x, y, z'
'-x, y+1/2, -z+1/2'
'-x, -y, -z'
'x, -y-1/2, z-1/2'

loop_
_atom_site_label
_atom_site_type_symbol
_atom_site_fract_x
_atom_site_fract_y
_atom_site_fract_z
_atom_site_U_iso_or_equiv
_atom_site_adp_type
_atom_site_occupancy
_atom_site_symmetry_multiplicity
_atom_site_calc_flag
_atom_site_refinement_flags
_atom_site_disorder_assembly
_atom_site_disorder_group
C1 C 0.43702(14) 0.63957(10) 0.48654(9) 0.0213(2) Uani 1 1 d . . .
H1A H 0.4883 0.6159 0.5408 0.026 Uiso 1 1 calc R . .
H1B H 0.4562 0.6994 0.4787 0.026 Uiso 1 1 calc R . .
C2 C 0.30826(13) 0.61585(9) 0.46037(8) 0.0190(2) Uani 1 1 d . . .
H2A H 0.2812 0.5748 0.4984 0.023 Uiso 1 1 calc R . .
C3 C 0.20572(13) 0.67724(9) 0.41799(9) 0.0198(2) Uani 1 1 d . . .
H3A H 0.1758 0.7088 0.4611 0.024 Uiso 1 1 calc R . .
H3B H 0.2414 0.7179 0.3846 0.024 Uiso 1 1 calc R . .
C4 C 0.13168(12) 0.58973(9) 0.29145(8) 0.0181(2) Uani 1 1 d . . .
H4A H 0.1648 0.6321 0.2583 0.022 Uiso 1 1 calc R . .
H4B H 0.0537 0.5640 0.2537 0.022 Uiso 1 1 calc R . .
C5 C 0.23225(12) 0.52299(8) 0.32142(8) 0.01728(19) Uani 1 1 d . . .
H5 H 0.2021 0.4722 0.3465 0.021 Uiso 1 1 calc R . .
C6 C 0.31976(12) 0.50687(8) 0.27394(8) 0.0176(2) Uani 1 1 d . . .
H6 H 0.3075 0.5442 0.2235 0.021 Uiso 1 1 calc R . .
C7 C 0.36290(13) 0.41976(9) 0.25913(9) 0.0199(2) Uani 1 1 d . . .
H7A H 0.3768 0.3862 0.3115 0.024 Uiso 1 1 calc R . .
H7B H 0.2955 0.3918 0.2144 0.024 Uiso 1 1 calc R . .
C8 C 0.59582(13) 0.45746(10) 0.29844(9) 0.0214(2) Uani 1 1 d . . .
H8A H 0.6593 0.4805 0.2704 0.026 Uiso 1 1 calc R . .
H8B H 0.6376 0.4104 0.3349 0.026 Uiso 1 1 calc R . .
C9 C 0.56161(12) 0.52364(8) 0.35200(8) 0.0177(2) Uani 1 1 d . . .
C10 C 0.60070(12) 0.57683(8) 0.40925(8) 0.0181(2) Uani 1 1 d . . .
C11 C 0.70320(13) 0.62622(10) 0.46684(9) 0.0222(2) Uani 1 1 d . . .
H11A H 0.6882 0.6862 0.4545 0.033 Uiso 1 1 calc R . .
H11B H 0.7871 0.6101 0.4589 0.033 Uiso 1 1 calc R . .
H11C H 0.7023 0.6152 0.5254 0.033 Uiso 1 1 calc R . .
C12 C -0.02470(13) 0.75894(9) 0.26209(8) 0.0195(2) Uani 1 1 d . . .
C13 C -0.06046(15) 0.73973(9) 0.17608(9) 0.0219(2) Uani 1 1 d . . .
H13 H -0.1020 0.6881 0.1567 0.026 Uiso 1 1 calc R . .
C14 C -0.03428(15) 0.79744(9) 0.11924(9) 0.0215(2) Uani 1 1 d . . .
H14 H -0.0578 0.7848 0.0606 0.026 Uiso 1 1 calc R . .
C15 C 0.02623(13) 0.87386(9) 0.14723(8) 0.0191(2) Uani 1 1 d . . .
C16 C 0.06142(14) 0.89161(9) 0.23363(9) 0.0208(2) Uani 1 1 d . . .
H16 H 0.1026 0.9434 0.2532 0.025 Uiso 1 1 calc R . .
C17 C 0.03678(14) 0.83436(9) 0.29124(9) 0.0209(2) Uani 1 1 d . . .
H17 H 0.0616 0.8465 0.3500 0.025 Uiso 1 1 calc R . .
C18 C 0.05141(16) 0.93632(10) 0.08489(10) 0.0244(3) Uani 1 1 d . . .
H18A H 0.0528 0.9073 0.0325 0.037 Uiso 1 1 calc R . .
H18B H 0.1348 0.9636 0.1087 0.037 Uiso 1 1 calc R . .
H18C H -0.0170 0.9788 0.0728 0.037 Uiso 1 1 calc R . .
C19 C 0.54172(15) 0.26003(10) 0.25549(10) 0.0234(2) Uani 1 1 d . . .
C20 C 0.66438(15) 0.24711(10) 0.30969(10) 0.0241(2) Uani 1 1 d . . .
H20 H 0.7363 0.2777 0.3022 0.029 Uiso 1 1 calc R . .
C21 C 0.6798(2) 0.18900(11) 0.37454(11) 0.0311(3) Uani 1 1 d . . .
H21 H 0.7629 0.1799 0.4117 0.037 Uiso 1 1 calc R . .
C22 C 0.5738(3) 0.14348(12) 0.38579(13) 0.0379(4) Uani 1 1 d . . .
C23 C 0.4534(2) 0.15640(13) 0.32936(15) 0.0387(4) Uani 1 1 d . . .
H23 H 0.3817 0.1246 0.3356 0.046 Uiso 1 1 calc R . .
C24 C 0.43552(18) 0.21453(12) 0.26431(13) 0.0320(3) Uani 1 1 d . . .
H24 H 0.3527 0.2231 0.2266 0.038 Uiso 1 1 calc R . .
C25 C 0.5905(4) 0.08052(16) 0.45608(17) 0.0571(8) Uani 1 1 d . . .
H25A H 0.5788 0.0237 0.4323 0.086 Uiso 1 1 calc R . .
H25B H 0.5264 0.0910 0.4875 0.086 Uiso 1 1 calc R . .
H25C H 0.6773 0.0858 0.4942 0.086 Uiso 1 1 calc R . .
C26 C 0.0049(13) 0.4349(7) -0.0254(8) 0.112(4) Uiso 0.50 1 d PD A -2
H26A H 0.0587 0.4078 -0.0583 0.134 Uiso 0.50 1 calc PR A -2
H26B H -0.0535 0.3924 -0.0116 0.134 Uiso 0.50 1 calc PR A -2
C27 C 0.0956(9) 0.4790(6) 0.0613(6) 0.0732(11) Uiso 0.50 1 d PD A -2
H27A H 0.1355 0.4388 0.1067 0.088 Uiso 0.50 1 calc PR A -2
H27B H 0.1593 0.5199 0.0514 0.088 Uiso 0.50 1 calc PR A -2
C28 C -0.0359(11) 0.5198(8) 0.0697(7) 0.110(4) Uiso 0.50 1 d PD A -2
H28A H -0.0985 0.4753 0.0735 0.132 Uiso 0.50 1 calc PR A -2
H28B H -0.0200 0.5551 0.1210 0.132 Uiso 0.50 1 calc PR A -2
C29 C -0.0844(10) 0.5692(6) -0.0034(6) 0.082(2) Uiso 0.50 1 d PD A -2
H29A H -0.0326 0.6206 -0.0034 0.098 Uiso 0.50 1 calc PR A -2
H29B H -0.1761 0.5844 -0.0114 0.098 Uiso 0.50 1 calc PR A -2
N1 N 0.09645(11) 0.63183(8) 0.36210(7) 0.01874(19) Uani 1 1 d . . .
H1 H 0.0814 0.5877 0.3953 0.022 Uiso 1 1 calc R . .
N2 N 0.48389(12) 0.42474(8) 0.23325(8) 0.0209(2) Uani 1 1 d . . .
H2 H 0.4673 0.4669 0.1926 0.025 Uiso 1 1 calc R . .
Ni1 Ni 0.411112(16) 0.564346(11) 0.383497(10) 0.01513(4) Uani 1 1 d . . .
O1 O -0.13799(11) 0.62296(8) 0.29242(8) 0.0279(2) Uani 1 1 d . . .
O2 O -0.05613(13) 0.72417(9) 0.40969(8) 0.0293(2) Uani 1 1 d . . .
O3 O 0.40434(14) 0.32529(10) 0.11456(8) 0.0351(3) Uani 1 1 d . . .
O4 O 0.63718(13) 0.36035(9) 0.16302(8) 0.0292(2) Uani 1 1 d . . .
O5 O -0.0657(6) 0.5026(4) -0.0706(4) 0.0732(11) Uiso 0.50 1 d PD A -2
S1 S -0.04208(3) 0.68222(2) 0.33519(2) 0.02123(7) Uani 1 1 d . . .
S2 S 0.51717(4) 0.34258(3) 0.18181(2) 0.02373(7) Uani 1 1 d . . .

loop_
_atom_site_aniso_label
_atom_site_aniso_U_11
_atom_site_aniso_U_22
_atom_site_aniso_U_33
_atom_site_aniso_U_23
_atom_site_aniso_U_13
_atom_site_aniso_U_12
C1 0.0209(5) 0.0242(6) 0.0178(5) -0.0011(4) 0.0035(4) 0.0006(4)
C2 0.0192(5) 0.0223(5) 0.0161(5) 0.0031(4) 0.0058(4) 0.0023(4)
C3 0.0207(5) 0.0197(5) 0.0193(5) 0.0023(4) 0.0057(4) 0.0030(4)
C4 0.0160(5) 0.0194(5) 0.0183(5) 0.0036(4) 0.0035(4) 0.0022(4)
C5 0.0154(4) 0.0166(5) 0.0187(5) 0.0024(4) 0.0026(4) 0.0002(4)
C6 0.0156(4) 0.0189(5) 0.0166(5) 0.0011(4) 0.0014(4) 0.0005(4)
C7 0.0165(5) 0.0205(5) 0.0214(5) -0.0023(4) 0.0027(4) -0.0002(4)
C8 0.0162(5) 0.0252(6) 0.0227(5) -0.0048(5) 0.0051(4) 0.0003(4)
C9 0.0154(4) 0.0183(5) 0.0192(5) 0.0014(4) 0.0045(4) 0.0008(4)
C10 0.0158(5) 0.0180(5) 0.0196(5) 0.0018(4) 0.0031(4) -0.0012(4)
C11 0.0176(5) 0.0230(6) 0.0237(6) -0.0013(5) 0.0016(4) -0.0034(4)
C12 0.0211(5) 0.0207(5) 0.0185(5) 0.0065(4) 0.0084(4) 0.0065(4)
C13 0.0254(6) 0.0209(6) 0.0192(5) 0.0043(4) 0.0053(4) 0.0021(5)
C14 0.0266(6) 0.0210(5) 0.0172(5) 0.0045(4) 0.0062(4) 0.0048(5)
C15 0.0208(5) 0.0190(5) 0.0190(5) 0.0058(4) 0.0077(4) 0.0065(4)
C16 0.0246(6) 0.0187(5) 0.0201(5) 0.0035(4) 0.0075(4) 0.0058(4)
C17 0.0253(6) 0.0209(5) 0.0177(5) 0.0036(4) 0.0079(4) 0.0070(4)
C18 0.0285(7) 0.0239(6) 0.0236(6) 0.0082(5) 0.0117(5) 0.0043(5)
C19 0.0225(6) 0.0222(6) 0.0271(6) -0.0077(5) 0.0095(5) -0.0023(5)
C20 0.0250(6) 0.0201(6) 0.0282(6) -0.0045(5) 0.0089(5) 0.0006(5)
C21 0.0442(9) 0.0222(6) 0.0277(7) -0.0038(5) 0.0113(6) 0.0029(6)
C22 0.0650(13) 0.0231(7) 0.0346(8) -0.0042(6) 0.0289(9) -0.0020(8)
C23 0.0497(11) 0.0290(8) 0.0478(11) -0.0112(7) 0.0312(9) -0.0126(8)
C24 0.0288(7) 0.0298(7) 0.0415(9) -0.0127(7) 0.0165(7) -0.0083(6)
C25 0.106(3) 0.0347(10) 0.0409(11) 0.0033(9) 0.0384(14) -0.0025(13)
N1 0.0174(4) 0.0203(5) 0.0193(4) 0.0059(4) 0.0062(3) 0.0032(4)
N2 0.0189(5) 0.0242(5) 0.0190(5) -0.0031(4) 0.0039(4) 0.0013(4)
Ni1 0.01435(7) 0.01510(7) 0.01506(7) 0.00198(5) 0.00237(5) 0.00007(5)
O1 0.0168(4) 0.0324(6) 0.0349(6) 0.0126(5) 0.0077(4) 0.0008(4)
O2 0.0306(5) 0.0382(6) 0.0248(5) 0.0100(5) 0.0174(4) 0.0120(5)
O3 0.0321(6) 0.0440(8) 0.0244(5) -0.0143(5) -0.0009(4) 0.0033(5)
O4 0.0314(6) 0.0352(6) 0.0254(5) -0.0018(4) 0.0151(4) 0.0032(5)
S1 0.01844(13) 0.02564(16) 0.02228(14) 0.01003(11) 0.01008(11) 0.00569(11)
S2 0.02350(15) 0.02826(17) 0.01918(14) -0.00612(12) 0.00525(11) 0.00187(12)

loop_
_atom_type_symbol
_atom_type_description
_atom_type_scat_dispersion_real
_atom_type_scat_dispersion_imag
_atom_type_scat_source
C C 0.0033 0.0016 'International Tables Vol C Tables 4.2.6.8 and 6.1.1.4'
H H 0.0000 0.0000 'International Tables Vol C Tables 4.2.6.8 and 6.1.1.4'
N N 0.0061 0.0033 'International Tables Vol C Tables 4.2.6.8 and 6.1.1.4'
Ni Ni 0.3393 1.1124 'International Tables Vol C Tables 4.2.6.8 and 6.1.1.4'
O O 0.0106 0.0060 'International Tables Vol C Tables 4.2.6.8 and 6.1.1.4'
S S 0.1246 0.1234 'International Tables Vol C Tables 4.2.6.8 and 6.1.1.4'

loop_
_exptl_crystal_face_index_h
_exptl_crystal_face_index_k
_exptl_crystal_face_index_l
_exptl_crystal_face_perp_dist
0.00 -1.00 1.00 0.0970
0.00 1.00 -1.00 0.0940
-1.00 3.00 2.00 0.0950
1.00 -3.00 -2.00 0.0920
3.00 0.00 -1.00 0.0400
-3.00 0.00 1.00 0.0550
0.00 1.00 2.00 0.1170
0.00 -1.00 -3.00 0.1070

loop_
_geom_angle_atom_site_label_1
_geom_angle_atom_site_label_2
_geom_angle_atom_site_label_3
_geom_angle
_geom_angle_publ_flag
C2 C1 Ni1 71.16(8) y
C1 C2 C3 121.10(13) y
C1 C2 Ni1 69.13(8) y
C3 C2 Ni1 115.09(9) y
N1 C3 C2 109.62(12) y
N1 C4 C5 112.14(11) y
C6 C5 C4 118.70(11) y
C6 C5 Ni1 69.58(7) y
C4 C5 Ni1 115.99(9) y
C5 C6 C7 122.88(12) y
C5 C6 Ni1 70.16(8) y
C7 C6 Ni1 117.59(9) y
N2 C7 C6 109.33(12) y
N2 C8 C9 113.47(11) y
C10 C9 C8 147.21(13) y
C10 C9 Ni1 73.19(9) y
C8 C9 Ni1 138.94(10) y
C9 C10 C11 152.50(14) y
C9 C10 Ni1 69.54(8) y
C11 C10 Ni1 137.97(11) y
C17 C12 C13 120.98(12) y
C17 C12 S1 119.43(10) y
C13 C12 S1 119.24(11) y
C14 C13 C12 118.95(14) y
C13 C14 C15 120.89(13) y
C16 C15 C14 119.12(12) y
C16 C15 C18 120.61(14) y
C14 C15 C18 120.27(13) y
C17 C16 C15 120.67(14) y
C16 C17 C12 119.37(13) y
C24 C19 C20 121.27(17) y
C24 C19 S2 118.90(14) y
C20 C19 S2 119.49(12) y
C21 C20 C19 119.19(16) y
C20 C21 C22 120.62(19) y
C23 C22 C21 118.70(18) y
C23 C22 C25 120.7(2) y
C21 C22 C25 120.6(2) y
C24 C23 C22 121.65(18) y
C23 C24 C19 118.53(19) y
O5 C26 C27 104.0(8) y
C28 C27 C26 85.0(8) y
C29 C28 C27 106.8(9) y
C28 C29 O5 97.6(8) y
C3 N1 C4 112.58(10) y
C3 N1 S1 116.31(10) y
C4 N1 S1 114.45(9) y
C7 N2 C8 114.95(11) y
C7 N2 S2 115.71(10) y
C8 N2 S2 113.92(10) y
C9 Ni1 C10 37.27(6) y
C9 Ni1 C6 81.61(5) y
C10 Ni1 C6 117.66(6) y
C9 Ni1 C1 118.71(6) y
C10 Ni1 C1 81.80(6) y
C6 Ni1 C1 159.00(6) y
C9 Ni1 C5 120.28(6) y
C10 Ni1 C5 157.46(6) y
C6 Ni1 C5 40.26(5) y
C1 Ni1 C5 120.73(6) y
C9 Ni1 C2 157.06(6) y
C10 Ni1 C2 121.35(6) y
C6 Ni1 C2 120.83(6) y
C1 Ni1 C2 39.71(6) y
C5 Ni1 C2 81.11(6) y
C26 O5 C29 107.2(7) y
O1 S1 O2 119.83(8) y
O1 S1 N1 107.01(7) y
O2 S1 N1 106.88(7) y
O1 S1 C12 108.39(7) y
O2 S1 C12 108.26(7) y
N1 S1 C12 105.62(6) y
O4 S2 O3 119.90(8) y
O4 S2 N2 106.54(7) y
O3 S2 N2 107.03(8) y
O4 S2 C19 108.46(8) y
O3 S2 C19 109.17(9) y
N2 S2 C19 104.70(7) y

loop_
_geom_bond_atom_site_label_1
_geom_bond_atom_site_label_2
_geom_bond_distance
_geom_bond_publ_flag
C1 C2 1.389(2) y
C1 Ni1 2.0313(14) y
C2 C3 1.4995(19) y
C2 Ni1 2.0576(13) y
C3 N1 1.4743(19) y
C4 N1 1.4743(18) y
C4 C5 1.5029(18) y
C5 C6 1.3966(19) y
C5 Ni1 2.0328(13) y
C6 C7 1.503(2) y
C6 Ni1 2.0253(13) y
C7 N2 1.4747(19) y
C8 N2 1.4772(19) y
C8 C9 1.481(2) y
C9 C10 1.2522(19) y
C9 Ni1 1.9374(13) y
C10 C11 1.4746(19) y
C10 Ni1 1.9796(13) y
C12 C17 1.393(2) y
C12 C13 1.396(2) y
C12 S1 1.7573(13) y
C13 C14 1.391(2) y
C14 C15 1.399(2) y
C15 C16 1.397(2) y
C15 C18 1.5028(19) y
C16 C17 1.389(2) y
C19 C24 1.392(2) y
C19 C20 1.397(2) y
C19 S2 1.7585(17) y
C20 C21 1.387(2) y
C21 C22 1.405(3) y
C22 C23 1.393(4) y
C22 C25 1.503(3) y
C23 C24 1.388(3) y
C26 O5 1.410(12) y
C26 C27 1.653(13) y
C27 C28 1.596(12) y
C28 C29 1.414(12) y
C29 O5 1.582(10) y
N1 S1 1.6460(12) y
N2 S2 1.6475(13) y
O1 S1 1.4362(14) y
O2 S1 1.4370(13) y
O3 S2 1.4340(13) y
O4 S2 1.4330(13) y
